data_1560152
loop_
_publ_author_name
'Wang, Chi-Hsien'
'Chen, Kai-Jen'
'Wu, Tsung-Huan'
'Chang, Hung-Kai'
'Tsuchido, Yoshitaka'
'Sei, Yoshihisa'
'Chen, Pei-Lin'
'Horie, Masaki'

_publ_section_title
;
 Ring rotation of ferrocene in interlocked molecules in single crystals
;
_journal_issue 11
_journal_name_full 'Chemical Science'
_journal_page_first 3871
_journal_page_last 3875
_journal_paper_doi 10.1039/D0SC06876D
_journal_volume 12
_journal_year 2021
_chemical_formula_sum 'C47 H62 F6 Fe N O10 P'
_chemical_formula_weight 1001.79
_chemical_name_systematic '[N-(4-methylbenzyl)ammoniumethylferrocene hexafluorophosphate][dibenzo[30]crown-10 ether]'
_space_group_crystal_system triclinic
_space_group_IT_number 2
_space_group_name_Hall '-P 1'
_space_group_name_H-M_alt 'P -1'
_atom_sites_solution_hydrogens geom
_audit_creation_method SHELXL-2018/3
_audit_update_record
;
2020-09-24 deposited with the CCDC.	2021-01-22 downloaded from the CCDC.
;
_cell_angle_alpha 81.762(2)
_cell_angle_beta 83.501(2)
_cell_angle_gamma 76.134(2)
_cell_formula_units_Z 2
_cell_length_a 11.2754(3)
_cell_length_b 11.2786(2)
_cell_length_c 19.1955(4)
_cell_measurement_reflns_used 20884
_cell_measurement_temperature 93(2)
_cell_measurement_theta_max 76.3770
_cell_measurement_theta_min 3.9750
_cell_volume 2337.60(9)
_computing_structure_refinement 'SHELXL-2018/3 (Sheldrick, 2018)'
_computing_structure_solution 'SHELXT 2018/2 (Sheldrick, 2018)'
_diffrn_ambient_temperature 93(2)
_diffrn_measured_fraction_theta_full 0.999
_diffrn_measured_fraction_theta_max 0.957
_diffrn_measurement_device_type 'XtaLAB Synergy R, DW system, HyPix'
_diffrn_radiation_type CuK\a
_diffrn_radiation_wavelength 1.54184
_diffrn_reflns_av_R_equivalents 0.0316
_diffrn_reflns_av_unetI/netI 0.0304
_diffrn_reflns_Laue_measured_fraction_full 0.999
_diffrn_reflns_Laue_measured_fraction_max 0.957
_diffrn_reflns_limit_h_max 14
_diffrn_reflns_limit_h_min -13
_diffrn_reflns_limit_k_max 13
_diffrn_reflns_limit_k_min -14
_diffrn_reflns_limit_l_max 23
_diffrn_reflns_limit_l_min -22
_diffrn_reflns_number 31660
_diffrn_reflns_point_group_measured_fraction_full 0.999
_diffrn_reflns_point_group_measured_fraction_max 0.957
_diffrn_reflns_theta_full 67.684
_diffrn_reflns_theta_max 76.493
_diffrn_reflns_theta_min 4.052
_exptl_absorpt_coefficient_mu 3.623
_exptl_crystal_colour yellow
_exptl_crystal_density_diffrn 1.423
_exptl_crystal_description block
_exptl_crystal_F_000 1052
_exptl_crystal_recrystallization_method 'Re-crystallisation from solvent: acetone, CH2Cl2, diethylether'
_exptl_crystal_size_max 0.42
_exptl_crystal_size_mid 0.24
_exptl_crystal_size_min 0.06
_refine_diff_density_max 0.242
_refine_diff_density_min -0.496
_refine_diff_density_rms 0.053
_refine_ls_extinction_method none
_refine_ls_goodness_of_fit_ref 1.076
_refine_ls_hydrogen_treatment constr
_refine_ls_matrix_type full
_refine_ls_number_parameters 596
_refine_ls_number_reflns 9413
_refine_ls_number_restraints 0
_refine_ls_restrained_S_all 1.076
_refine_ls_R_factor_all 0.0340
_refine_ls_R_factor_gt 0.0323
_refine_ls_shift/su_max 0.001
_refine_ls_shift/su_mean 0.000
_refine_ls_structure_factor_coef Fsqd
_refine_ls_weighting_details 'w=1/[\s^2^(Fo^2^)+(0.0419P)^2^+0.7447P] where P=(Fo^2^+2Fc^2^)/3'
_refine_ls_weighting_scheme calc
_refine_ls_wR_factor_gt 0.0829
_refine_ls_wR_factor_ref 0.0837
_reflns_Friedel_coverage 0.000
_reflns_number_gt 8923
_reflns_number_total 9413
_reflns_threshold_expression 'I > 2\s(I)'
_cod_data_source_file d0sc06876d3.cif
_cod_data_source_block 1pf6-a_93k
_cod_depositor_comments 'Adding full bibliography for 1560152--1560177.cif.'
_cod_database_code 1560152
_shelx_shelxl_version_number 2018/3
_shelx_space_group_comment
;
The symmetry employed for this shelxl refinement is uniquely defined
by the following loop, which should always be used as a source of
symmetry information in preference to the above space-group names.
They are only intended as comments.
;

loop_
_space_group_symop_operation_xyz
'x, y, z'
'-x, -y, -z'

loop_
_atom_site_label
_atom_site_type_symbol
_atom_site_fract_x
_atom_site_fract_y
_atom_site_fract_z
_atom_site_U_iso_or_equiv
_atom_site_adp_type
_atom_site_occupancy
_atom_site_site_symmetry_order
_atom_site_calc_flag
_atom_site_refinement_flags_posn
_atom_site_refinement_flags_adp
_atom_site_refinement_flags_occupancy
_atom_site_disorder_assembly
_atom_site_disorder_group
Fe1 Fe 0.68027(2) 0.82432(2) 0.08140(2) 0.01607(7) Uani 1 1 d . . . . .
O7 O 0.81657(9) 0.27685(9) 0.56008(5) 0.0180(2) Uani 1 1 d . . . . .
O8 O 0.63859(9) 0.50861(9) 0.44200(5) 0.0175(2) Uani 1 1 d . . . . .
O3 O 1.03607(10) 0.48610(9) 0.16630(5) 0.0209(2) Uani 1 1 d . . . . .
O10 O 0.47504(9) 0.46596(10) 0.21994(5) 0.0198(2) Uani 1 1 d . . . . .
O9 O 0.50347(9) 0.58865(9) 0.33616(5) 0.0188(2) Uani 1 1 d . . . . .
O2 O 0.90464(9) 0.35231(9) 0.09561(6) 0.0201(2) Uani 1 1 d . . . . .
O6 O 1.04017(10) 0.16740(10) 0.48379(6) 0.0210(2) Uani 1 1 d . . . . .
O1 O 0.65876(10) 0.32173(10) 0.12981(6) 0.0219(2) Uani 1 1 d . . . . .
O5 O 1.16619(10) 0.36129(10) 0.39889(6) 0.0245(2) Uani 1 1 d . . . . .
O4 O 1.02139(11) 0.53299(10) 0.29478(6) 0.0238(2) Uani 1 1 d . . . . .
N1 N 0.73254(11) 0.46974(10) 0.22131(6) 0.0155(2) Uani 1 1 d . . . . .
H1A H 0.769703 0.430241 0.185047 0.019 Uiso 1 1 calc R U . . .
H1B H 0.654146 0.465718 0.225303 0.019 Uiso 1 1 calc R U . . .
C9 C 0.68318(13) 0.65678(12) 0.13849(8) 0.0174(3) Uani 1 1 d . . . . .
C6 C 0.88258(14) 0.18074(14) 0.27987(8) 0.0212(3) Uani 1 1 d . . . . .
H6 H 0.956760 0.200961 0.263074 0.025 Uiso 1 1 calc R U . . .
C38 C 0.58117(13) 0.63098(13) 0.43665(8) 0.0163(3) Uani 1 1 d . . . . .
C36 C 0.75361(13) 0.32483(13) 0.49831(7) 0.0164(3) Uani 1 1 d . . . . .
H36A H 0.686830 0.284998 0.496730 0.020 Uiso 1 1 calc R U . . .
H36B H 0.809071 0.311723 0.456229 0.020 Uiso 1 1 calc R U . . .
C43 C 0.50968(13) 0.67463(13) 0.37899(8) 0.0166(3) Uani 1 1 d . . . . .
C17 C 0.61552(15) 1.00996(13) 0.06448(8) 0.0228(3) Uani 1 1 d . . . . .
H17 H 0.535701 1.049959 0.055083 0.027 Uiso 1 1 calc R U . . .
C42 C 0.44927(14) 0.79734(14) 0.36878(8) 0.0201(3) Uani 1 1 d . . . . .
H42 H 0.403176 0.826688 0.330118 0.024 Uiso 1 1 calc R U . . .
C37 C 0.70497(13) 0.46065(13) 0.50280(7) 0.0170(3) Uani 1 1 d . . . . .
H37A H 0.651489 0.473700 0.545617 0.020 Uiso 1 1 calc R U . . .
H37B H 0.771946 0.500828 0.503005 0.020 Uiso 1 1 calc R U . . .
C1 C 0.78225(14) 0.27229(13) 0.29874(7) 0.0178(3) Uani 1 1 d . . . . .
C29 C 1.05907(13) 0.61882(13) 0.24528(8) 0.0180(3) Uani 1 1 d . . . . .
C39 C 0.58794(14) 0.71039(13) 0.48425(8) 0.0191(3) Uani 1 1 d . . . . .
H39 H 0.634030 0.681691 0.522960 0.023 Uiso 1 1 calc R U . . .
C14 C 0.78674(15) 0.91671(14) 0.12353(9) 0.0241(3) Uani 1 1 d . . . . .
H14 H 0.838498 0.884992 0.159469 0.029 Uiso 1 1 calc R U . . .
C35 C 0.86855(14) 0.14717(13) 0.56440(8) 0.0190(3) Uani 1 1 d . . . . .
H35A H 0.837580 0.112875 0.528540 0.023 Uiso 1 1 calc R U . . .
H35B H 0.843954 0.107670 0.610227 0.023 Uiso 1 1 calc R U . . .
C10 C 0.73900(14) 0.64224(13) 0.06844(8) 0.0197(3) Uani 1 1 d . . . . .
H10 H 0.819090 0.601106 0.056658 0.024 Uiso 1 1 calc R U . . .
C18 C 0.66084(15) 0.97659(13) 0.13249(8) 0.0216(3) Uani 1 1 d . . . . .
H18 H 0.615909 0.991387 0.175323 0.026 Uiso 1 1 calc R U . . .
C34 C 1.00581(14) 0.12150(13) 0.55406(8) 0.0200(3) Uani 1 1 d . . . . .
H34A H 1.037168 0.161250 0.587259 0.024 Uiso 1 1 calc R U . . .
H34B H 1.039917 0.033645 0.562313 0.024 Uiso 1 1 calc R U . . .
C24 C 1.07095(14) 0.59119(13) 0.17536(8) 0.0196(3) Uani 1 1 d . . . . .
C4 C 0.76338(14) 0.02563(13) 0.31130(8) 0.0202(3) Uani 1 1 d . . . . .
C33 C 1.16749(14) 0.16438(14) 0.47252(9) 0.0250(3) Uani 1 1 d . . . . .
H33A H 1.214084 0.079770 0.475301 0.030 Uiso 1 1 calc R U . . .
H33B H 1.191865 0.203453 0.508693 0.030 Uiso 1 1 calc R U . . .
C16 C 0.71418(16) 0.97121(14) 0.01320(9) 0.0252(3) Uani 1 1 d . . . . .
H16 H 0.710150 0.981645 -0.035492 0.030 Uiso 1 1 calc R U . . .
C13 C 0.56001(14) 0.72475(13) 0.13261(9) 0.0219(3) Uani 1 1 d . . . . .
H13 H 0.502639 0.747345 0.169930 0.026 Uiso 1 1 calc R U . . .
C7 C 0.78988(14) 0.40528(13) 0.28758(8) 0.0190(3) Uani 1 1 d . . . . .
H7A H 0.747922 0.445719 0.327744 0.023 Uiso 1 1 calc R U . . .
H7B H 0.875075 0.410299 0.284117 0.023 Uiso 1 1 calc R U . . .
C8 C 0.73979(14) 0.60235(12) 0.20563(8) 0.0170(3) Uani 1 1 d . . . . .
H8A H 0.696961 0.647323 0.243963 0.020 Uiso 1 1 calc R U . . .
H8B H 0.824787 0.608257 0.201412 0.020 Uiso 1 1 calc R U . . .
C40 C 0.52531(14) 0.83355(14) 0.47381(9) 0.0224(3) Uani 1 1 d . . . . .
H40 H 0.529414 0.886687 0.505852 0.027 Uiso 1 1 calc R U . . .
C5 C 0.87263(14) 0.05888(14) 0.28598(8) 0.0227(3) Uani 1 1 d . . . . .
H5 H 0.940399 -0.001309 0.272860 0.027 Uiso 1 1 calc R U . . .
C44 C 0.39203(13) 0.61139(14) 0.30166(8) 0.0197(3) Uani 1 1 d . . . . .
H44A H 0.392584 0.674835 0.261833 0.024 Uiso 1 1 calc R U . . .
H44B H 0.321924 0.639043 0.334327 0.024 Uiso 1 1 calc R U . . .
C41 C 0.45748(14) 0.87680(13) 0.41634(9) 0.0223(3) Uani 1 1 d . . . . .
H41 H 0.417088 0.959223 0.409302 0.027 Uiso 1 1 calc R U . . .
C20 C 0.73190(15) 0.28752(15) 0.06755(8) 0.0233(3) Uani 1 1 d . . . . .
H20A H 0.721794 0.356878 0.030759 0.028 Uiso 1 1 calc R U . . .
H20B H 0.706457 0.220934 0.050925 0.028 Uiso 1 1 calc R U . . .
C11 C 0.65036(16) 0.70176(14) 0.02020(8) 0.0235(3) Uani 1 1 d . . . . .
H11 H 0.662380 0.706958 -0.028783 0.028 Uiso 1 1 calc R U . . .
C23 C 1.07673(14) 0.43838(15) 0.10066(8) 0.0243(3) Uani 1 1 d . . . . .
H23A H 1.165478 0.421498 0.093790 0.029 Uiso 1 1 calc R U . . .
H23B H 1.043643 0.498101 0.062063 0.029 Uiso 1 1 calc R U . . .
C28 C 1.08733(14) 0.72553(14) 0.25914(9) 0.0226(3) Uani 1 1 d . . . . .
H28 H 1.077433 0.745257 0.305169 0.027 Uiso 1 1 calc R U . . .
C22 C 1.03378(14) 0.32232(15) 0.10169(9) 0.0247(3) Uani 1 1 d . . . . .
H22A H 1.075801 0.278455 0.062765 0.030 Uiso 1 1 calc R U . . .
H22B H 1.052349 0.269543 0.145459 0.030 Uiso 1 1 calc R U . . .
C21 C 0.86290(15) 0.24736(13) 0.08352(8) 0.0225(3) Uani 1 1 d . . . . .
H21A H 0.871040 0.186871 0.125081 0.027 Uiso 1 1 calc R U . . .
H21B H 0.912075 0.209902 0.044170 0.027 Uiso 1 1 calc R U . . .
C45 C 0.38378(13) 0.49376(15) 0.27683(8) 0.0216(3) Uani 1 1 d . . . . .
H45A H 0.396369 0.427448 0.315358 0.026 Uiso 1 1 calc R U . . .
H45B H 0.303041 0.502142 0.261150 0.026 Uiso 1 1 calc R U . . .
C2 C 0.67357(15) 0.23896(14) 0.32588(9) 0.0243(3) Uani 1 1 d . . . . .
H2 H 0.606511 0.298820 0.340236 0.029 Uiso 1 1 calc R U . . .
C12 C 0.54035(15) 0.75187(14) 0.05980(9) 0.0250(3) Uani 1 1 d . . . . .
H12 H 0.467546 0.795232 0.041171 0.030 Uiso 1 1 calc R U . . .
C3 C 0.66398(15) 0.11759(15) 0.33179(9) 0.0248(3) Uani 1 1 d . . . . .
H3 H 0.590310 0.097207 0.349645 0.030 Uiso 1 1 calc R U . . .
C32 C 1.19345(16) 0.23098(15) 0.40086(9) 0.0270(3) Uani 1 1 d . . . . .
H32A H 1.279399 0.202708 0.385625 0.032 Uiso 1 1 calc R U . . .
H32B H 1.145722 0.209663 0.367529 0.032 Uiso 1 1 calc R U . . .
C15 C 0.81967(16) 0.91381(15) 0.04997(9) 0.0263(3) Uani 1 1 d . . . . .
H15 H 0.896928 0.880165 0.029428 0.032 Uiso 1 1 calc R U . . .
C31 C 1.03908(15) 0.41676(15) 0.40720(8) 0.0233(3) Uani 1 1 d . . . . .
H31A H 1.012432 0.420039 0.456879 0.028 Uiso 1 1 calc R U . . .
H31B H 0.992107 0.369184 0.388021 0.028 Uiso 1 1 calc R U . . .
C19 C 0.75083(16) -0.10591(14) 0.31661(9) 0.0252(3) Uani 1 1 d . . . . .
H19A H 0.825001 -0.155575 0.296849 0.038 Uiso 1 1 calc R U . . .
H19B H 0.683440 -0.109027 0.291047 0.038 Uiso 1 1 calc R U . . .
H19C H 0.736082 -0.136671 0.365319 0.038 Uiso 1 1 calc R U . . .
C30 C 1.01947(16) 0.54472(15) 0.36835(8) 0.0242(3) Uani 1 1 d . . . . .
H30A H 0.941304 0.594464 0.384708 0.029 Uiso 1 1 calc R U . . .
H30B H 1.083972 0.583621 0.376213 0.029 Uiso 1 1 calc R U . . .
C47 C 0.53241(15) 0.35913(17) 0.11775(9) 0.0279(4) Uani 1 1 d . . . . .
H47A H 0.510627 0.300650 0.091887 0.033 Uiso 1 1 calc R U . . .
H47B H 0.516436 0.439003 0.089583 0.033 Uiso 1 1 calc R U . . .
C25 C 1.11486(17) 0.66909(16) 0.12159(9) 0.0305(4) Uani 1 1 d . . . . .
H25 H 1.124400 0.650410 0.075346 0.037 Uiso 1 1 calc R U . . .
C46 C 0.45660(15) 0.36612(16) 0.18685(9) 0.0266(3) Uani 1 1 d . . . . .
H46A H 0.370659 0.378883 0.179171 0.032 Uiso 1 1 calc R U . . .
H46B H 0.479953 0.289424 0.217354 0.032 Uiso 1 1 calc R U . . .
C27 C 1.13066(16) 0.80366(15) 0.20423(10) 0.0301(4) Uani 1 1 d . . . . .
H27 H 1.149902 0.875068 0.213815 0.036 Uiso 1 1 calc R U . . .
C26 C 1.14489(18) 0.77538(17) 0.13627(11) 0.0369(4) Uani 1 1 d . . . . .
H26 H 1.174617 0.827135 0.099884 0.044 Uiso 1 1 calc R U . . .
F1 F 1.19507(9) 0.07174(8) 0.16687(5) 0.0291(2) Uani 1 1 d . . . . .
P1 P 1.29529(3) 0.08299(3) 0.21713(2) 0.01738(9) Uani 1 1 d . . . . .
F4 F 1.21986(9) 0.02487(9) 0.28401(5) 0.0293(2) Uani 1 1 d . . . . .
F3 F 1.37056(9) -0.05275(8) 0.20384(5) 0.0307(2) Uani 1 1 d . . . . .
F5 F 1.21937(9) 0.21793(8) 0.23045(5) 0.0261(2) Uani 1 1 d . . . . .
F2 F 1.37012(10) 0.14075(9) 0.15028(5) 0.0337(2) Uani 1 1 d . . . . .
F6 F 1.39555(9) 0.09276(9) 0.26739(5) 0.0317(2) Uani 1 1 d . . . . .

loop_
_atom_site_aniso_label
_atom_site_aniso_U_11
_atom_site_aniso_U_22
_atom_site_aniso_U_33
_atom_site_aniso_U_23
_atom_site_aniso_U_13
_atom_site_aniso_U_12
Fe1 0.01817(12) 0.01378(11) 0.01547(12) -0.00097(8) -0.00062(9) -0.00292(8)
O7 0.0213(5) 0.0155(5) 0.0165(5) -0.0017(4) -0.0061(4) -0.0005(4)
O8 0.0209(5) 0.0153(5) 0.0157(5) -0.0017(4) -0.0057(4) -0.0014(4)
O3 0.0262(6) 0.0218(5) 0.0161(5) -0.0066(4) 0.0011(4) -0.0073(4)
O10 0.0176(5) 0.0266(5) 0.0180(5) -0.0082(4) 0.0006(4) -0.0080(4)
O9 0.0168(5) 0.0221(5) 0.0173(5) -0.0049(4) -0.0051(4) -0.0007(4)
O2 0.0195(5) 0.0173(5) 0.0239(5) -0.0068(4) -0.0045(4) -0.0012(4)
O6 0.0186(5) 0.0272(5) 0.0184(5) -0.0037(4) 0.0001(4) -0.0079(4)
O1 0.0237(6) 0.0281(6) 0.0169(5) -0.0089(4) -0.0004(4) -0.0090(4)
O5 0.0231(6) 0.0271(6) 0.0257(6) -0.0021(4) -0.0023(4) -0.0107(4)
O4 0.0369(6) 0.0253(5) 0.0143(5) -0.0011(4) -0.0042(4) -0.0168(5)
N1 0.0168(6) 0.0151(6) 0.0147(6) -0.0022(4) -0.0037(5) -0.0024(4)
C9 0.0199(7) 0.0129(6) 0.0194(7) -0.0009(5) -0.0014(6) -0.0044(5)
C6 0.0176(7) 0.0242(7) 0.0202(7) 0.0022(6) -0.0001(6) -0.0049(6)
C38 0.0147(6) 0.0158(6) 0.0177(7) -0.0006(5) 0.0002(5) -0.0036(5)
C36 0.0177(7) 0.0186(7) 0.0129(7) -0.0011(5) -0.0030(5) -0.0038(5)
C43 0.0149(7) 0.0196(7) 0.0156(7) -0.0024(5) 0.0002(5) -0.0051(5)
C17 0.0309(8) 0.0133(7) 0.0228(8) 0.0003(6) -0.0027(6) -0.0036(6)
C42 0.0173(7) 0.0211(7) 0.0204(7) 0.0009(6) -0.0008(6) -0.0036(6)
C37 0.0184(7) 0.0191(7) 0.0137(7) -0.0013(5) -0.0046(5) -0.0035(5)
C1 0.0214(7) 0.0191(7) 0.0127(7) 0.0004(5) -0.0045(5) -0.0039(6)
C29 0.0154(7) 0.0176(7) 0.0206(7) -0.0002(5) -0.0024(5) -0.0035(5)
C39 0.0191(7) 0.0193(7) 0.0201(7) -0.0023(6) -0.0037(6) -0.0055(6)
C14 0.0264(8) 0.0226(7) 0.0255(8) -0.0044(6) -0.0040(6) -0.0083(6)
C35 0.0220(7) 0.0143(7) 0.0198(7) 0.0007(5) -0.0008(6) -0.0040(6)
C10 0.0245(8) 0.0148(7) 0.0187(7) -0.0034(5) -0.0021(6) -0.0013(6)
C18 0.0293(8) 0.0165(7) 0.0188(7) -0.0050(5) 0.0012(6) -0.0048(6)
C34 0.0218(7) 0.0174(7) 0.0199(7) -0.0027(5) -0.0034(6) -0.0018(6)
C24 0.0179(7) 0.0193(7) 0.0211(7) -0.0035(6) -0.0005(6) -0.0034(5)
C4 0.0261(8) 0.0194(7) 0.0146(7) 0.0025(5) -0.0058(6) -0.0053(6)
C33 0.0178(7) 0.0217(7) 0.0354(9) -0.0057(6) 0.0009(6) -0.0046(6)
C16 0.0392(9) 0.0201(7) 0.0177(7) 0.0000(6) 0.0019(7) -0.0128(7)
C13 0.0191(7) 0.0165(7) 0.0280(8) 0.0018(6) 0.0007(6) -0.0037(6)
C7 0.0229(7) 0.0203(7) 0.0144(7) -0.0001(5) -0.0070(6) -0.0050(6)
C8 0.0204(7) 0.0151(6) 0.0164(7) -0.0021(5) -0.0023(5) -0.0054(5)
C40 0.0226(7) 0.0180(7) 0.0283(8) -0.0060(6) -0.0011(6) -0.0063(6)
C5 0.0221(8) 0.0205(7) 0.0216(8) 0.0006(6) 0.0004(6) -0.0004(6)
C44 0.0145(7) 0.0282(8) 0.0150(7) -0.0030(6) -0.0025(5) -0.0014(6)
C41 0.0192(7) 0.0156(7) 0.0304(8) -0.0002(6) -0.0013(6) -0.0024(6)
C20 0.0305(8) 0.0272(8) 0.0163(7) -0.0085(6) 0.0001(6) -0.0117(6)
C11 0.0338(9) 0.0201(7) 0.0187(8) -0.0021(6) -0.0081(6) -0.0075(6)
C23 0.0184(7) 0.0350(9) 0.0203(8) -0.0128(6) 0.0000(6) -0.0027(6)
C28 0.0201(7) 0.0194(7) 0.0286(8) -0.0063(6) -0.0020(6) -0.0034(6)
C22 0.0195(7) 0.0273(8) 0.0257(8) -0.0118(6) -0.0058(6) 0.0046(6)
C21 0.0306(8) 0.0168(7) 0.0213(8) -0.0073(6) -0.0012(6) -0.0053(6)
C45 0.0150(7) 0.0315(8) 0.0190(7) -0.0048(6) 0.0007(6) -0.0066(6)
C2 0.0211(8) 0.0223(7) 0.0264(8) -0.0011(6) 0.0008(6) -0.0014(6)
C12 0.0231(8) 0.0201(7) 0.0323(9) 0.0049(6) -0.0121(7) -0.0062(6)
C3 0.0199(7) 0.0257(8) 0.0278(8) 0.0020(6) -0.0010(6) -0.0064(6)
C32 0.0265(8) 0.0293(8) 0.0282(9) -0.0135(7) 0.0073(7) -0.0104(7)
C15 0.0267(8) 0.0254(8) 0.0292(9) -0.0076(6) 0.0076(7) -0.0125(6)
C31 0.0239(8) 0.0322(8) 0.0157(7) -0.0023(6) -0.0015(6) -0.0106(6)
C19 0.0317(9) 0.0220(7) 0.0221(8) 0.0019(6) -0.0053(6) -0.0077(6)
C30 0.0301(8) 0.0297(8) 0.0152(7) -0.0052(6) -0.0037(6) -0.0093(7)
C47 0.0266(8) 0.0397(9) 0.0229(8) -0.0123(7) -0.0036(6) -0.0123(7)
C25 0.0351(9) 0.0357(9) 0.0218(8) -0.0024(7) 0.0049(7) -0.0140(7)
C46 0.0241(8) 0.0360(9) 0.0267(8) -0.0130(7) 0.0001(6) -0.0159(7)
C27 0.0281(8) 0.0227(8) 0.0415(10) -0.0024(7) 0.0001(7) -0.0116(7)
C26 0.0388(10) 0.0348(9) 0.0379(10) 0.0054(8) 0.0058(8) -0.0200(8)
F1 0.0377(5) 0.0209(4) 0.0314(5) -0.0024(4) -0.0168(4) -0.0058(4)
P1 0.02011(18) 0.01537(17) 0.01566(18) -0.00099(13) -0.00127(14) -0.00272(14)
F4 0.0358(5) 0.0275(5) 0.0237(5) -0.0002(4) 0.0063(4) -0.0113(4)
F3 0.0312(5) 0.0193(4) 0.0373(6) -0.0061(4) 0.0005(4) 0.0027(4)
F5 0.0317(5) 0.0171(4) 0.0286(5) -0.0059(4) -0.0047(4) -0.0011(4)
F2 0.0452(6) 0.0323(5) 0.0244(5) -0.0031(4) 0.0107(4) -0.0168(4)
F6 0.0308(5) 0.0318(5) 0.0349(6) -0.0003(4) -0.0154(4) -0.0081(4)

loop_
_atom_type_symbol
_atom_type_description
_atom_type_scat_dispersion_real
_atom_type_scat_dispersion_imag
_atom_type_scat_source
C C 0.0181 0.0091 'International Tables Vol C Tables 4.2.6.8 and 6.1.1.4'
H H 0.0000 0.0000 'International Tables Vol C Tables 4.2.6.8 and 6.1.1.4'
F F 0.0727 0.0534 'International Tables Vol C Tables 4.2.6.8 and 6.1.1.4'
Fe Fe -1.1336 3.1974 'International Tables Vol C Tables 4.2.6.8 and 6.1.1.4'
N N 0.0311 0.0180 'International Tables Vol C Tables 4.2.6.8 and 6.1.1.4'
O O 0.0492 0.0322 'International Tables Vol C Tables 4.2.6.8 and 6.1.1.4'
P P 0.2955 0.4335 'International Tables Vol C Tables 4.2.6.8 and 6.1.1.4'

loop_
_geom_angle_atom_site_label_1
_geom_angle_atom_site_label_2
_geom_angle_atom_site_label_3
_geom_angle
_geom_angle_site_symmetry_1
_geom_angle_site_symmetry_3
_geom_angle_publ_flag
C17 Fe1 C9 151.92(6) . . ?
C17 Fe1 C16 40.98(6) . . ?
C9 Fe1 C16 166.80(6) . . ?
C17 Fe1 C10 163.66(6) . . ?
C9 Fe1 C10 41.10(6) . . ?
C16 Fe1 C10 127.33(6) . . ?
C17 Fe1 C13 116.37(6) . . ?
C9 Fe1 C13 40.84(6) . . ?
C16 Fe1 C13 150.09(7) . . ?
C10 Fe1 C13 68.72(6) . . ?
C17 Fe1 C11 124.71(6) . . ?
C9 Fe1 C11 68.77(6) . . ?
C16 Fe1 C11 106.14(6) . . ?
C10 Fe1 C11 40.65(6) . . ?
C13 Fe1 C11 68.51(7) . . ?
C17 Fe1 C12 104.83(6) . . ?
C9 Fe1 C12 68.46(6) . . ?
C16 Fe1 C12 116.17(7) . . ?
C10 Fe1 C12 68.29(6) . . ?
C13 Fe1 C12 40.57(7) . . ?
C11 Fe1 C12 40.53(7) . . ?
C17 Fe1 C18 40.73(6) . . ?
C9 Fe1 C18 119.87(6) . . ?
C16 Fe1 C18 68.55(6) . . ?
C10 Fe1 C18 155.15(6) . . ?
C13 Fe1 C18 107.44(6) . . ?
C11 Fe1 C18 162.79(7) . . ?
C12 Fe1 C18 125.71(7) . . ?
C17 Fe1 C15 68.45(7) . . ?
C9 Fe1 C15 130.22(7) . . ?
C16 Fe1 C15 40.60(7) . . ?
C10 Fe1 C15 110.10(6) . . ?
C13 Fe1 C15 167.54(7) . . ?
C11 Fe1 C15 119.26(7) . . ?
C12 Fe1 C15 151.52(7) . . ?
C18 Fe1 C15 68.09(6) . . ?
C17 Fe1 C14 68.37(6) . . ?
C9 Fe1 C14 110.67(6) . . ?
C16 Fe1 C14 68.35(7) . . ?
C10 Fe1 C14 121.84(6) . . ?
C13 Fe1 C14 128.81(7) . . ?
C11 Fe1 C14 154.54(7) . . ?
C12 Fe1 C14 164.70(7) . . ?
C18 Fe1 C14 40.43(6) . . ?
C15 Fe1 C14 40.43(7) . . ?
C36 O7 C35 113.44(11) . . ?
C38 O8 C37 116.56(11) . . ?
C24 O3 C23 116.42(12) . . ?
C45 O10 C46 110.78(11) . . ?
C43 O9 C44 115.59(11) . . ?
C22 O2 C21 111.23(11) . . ?
C34 O6 C33 112.36(12) . . ?
C20 O1 C47 111.34(12) . . ?
C31 O5 C32 114.35(12) . . ?
C29 O4 C30 119.58(12) . . ?
C8 N1 C7 113.64(11) . . ?
C13 C9 C10 107.67(13) . . ?
C13 C9 C8 125.78(14) . . ?
C10 C9 C8 126.39(13) . . ?
C13 C9 Fe1 69.76(8) . . ?
C10 C9 Fe1 69.61(8) . . ?
C8 C9 Fe1 129.67(10) . . ?
C1 C6 C5 120.36(14) . . ?
O8 C38 C39 124.52(13) . . ?
O8 C38 C43 115.74(12) . . ?
C39 C38 C43 119.73(13) . . ?
O7 C36 C37 106.15(11) . . ?
O9 C43 C42 124.11(13) . . ?
O9 C43 C38 116.00(12) . . ?
C42 C43 C38 119.89(13) . . ?
C18 C17 C16 107.98(14) . . ?
C18 C17 Fe1 70.23(8) . . ?
C16 C17 Fe1 69.74(8) . . ?
C43 C42 C41 120.07(14) . . ?
O8 C37 C36 106.40(11) . . ?
C6 C1 C2 118.63(14) . . ?
C6 C1 C7 120.60(14) . . ?
C2 C1 C7 120.74(13) . . ?
O4 C29 C28 125.45(14) . . ?
O4 C29 C24 114.89(13) . . ?
C28 C29 C24 119.65(14) . . ?
C38 C39 C40 119.77(14) . . ?
C18 C14 C15 108.00(14) . . ?
C18 C14 Fe1 69.52(9) . . ?
C15 C14 Fe1 69.63(9) . . ?
O7 C35 C34 111.00(12) . . ?
C11 C10 C9 107.89(13) . . ?
C11 C10 Fe1 69.75(8) . . ?
C9 C10 Fe1 69.29(8) . . ?
C14 C18 C17 108.06(14) . . ?
C14 C18 Fe1 70.05(9) . . ?
C17 C18 Fe1 69.04(8) . . ?
O6 C34 C35 108.58(12) . . ?
O3 C24 C25 124.99(14) . . ?
O3 C24 C29 115.59(13) . . ?
C25 C24 C29 119.42(14) . . ?
C5 C4 C3 118.08(14) . . ?
C5 C4 C19 121.61(14) . . ?
C3 C4 C19 120.31(15) . . ?
O6 C33 C32 109.16(13) . . ?
C15 C16 C17 107.70(14) . . ?
C15 C16 Fe1 70.17(9) . . ?
C17 C16 Fe1 69.27(8) . . ?
C12 C13 C9 107.92(14) . . ?
C12 C13 Fe1 69.84(9) . . ?
C9 C13 Fe1 69.39(8) . . ?
N1 C7 C1 110.62(11) . . ?
C9 C8 N1 109.43(11) . . ?
C41 C40 C39 120.39(14) . . ?
C4 C5 C6 121.20(14) . . ?
O9 C44 C45 108.09(12) . . ?
C40 C41 C42 120.13(14) . . ?
O1 C20 C21 109.03(12) . . ?
C12 C11 C10 108.00(14) . . ?
C12 C11 Fe1 69.81(9) . . ?
C10 C11 Fe1 69.60(9) . . ?
O3 C23 C22 108.60(13) . . ?
C29 C28 C27 120.22(15) . . ?
O2 C22 C23 109.21(12) . . ?
O2 C21 C20 108.88(12) . . ?
O10 C45 C44 109.25(12) . . ?
C3 C2 C1 120.80(14) . . ?
C11 C12 C13 108.52(13) . . ?
C11 C12 Fe1 69.66(9) . . ?
C13 C12 Fe1 69.59(9) . . ?
C2 C3 C4 120.88(15) . . ?
O5 C32 C33 113.90(13) . . ?
C14 C15 C16 108.26(14) . . ?
C14 C15 Fe1 69.94(9) . . ?
C16 C15 Fe1 69.23(9) . . ?
O5 C31 C30 107.84(13) . . ?
O4 C30 C31 106.90(12) . . ?
O1 C47 C46 109.70(13) . . ?
C24 C25 C26 120.44(16) . . ?
O10 C46 C47 109.52(13) . . ?
C26 C27 C28 120.16(16) . . ?
C27 C26 C25 120.08(16) . . ?
F5 P1 F6 90.22(5) . . ?
F5 P1 F2 89.82(5) . . ?
F6 P1 F2 90.36(6) . . ?
F5 P1 F3 179.59(6) . . ?
F6 P1 F3 90.08(5) . . ?
F2 P1 F3 90.46(5) . . ?
F5 P1 F1 90.29(5) . . ?
F6 P1 F1 179.44(5) . . ?
F2 P1 F1 89.89(6) . . ?
F3 P1 F1 89.41(5) . . ?
F5 P1 F4 90.23(5) . . ?
F6 P1 F4 89.87(6) . . ?
F2 P1 F4 179.77(6) . . ?
F3 P1 F4 89.49(5) . . ?
F1 P1 F4 89.89(6) . . ?

loop_
_geom_bond_atom_site_label_1
_geom_bond_atom_site_label_2
_geom_bond_distance
_geom_bond_site_symmetry_2
_geom_bond_publ_flag
Fe1 C17 2.0368(15) . ?
Fe1 C9 2.0390(14) . ?
Fe1 C16 2.0430(15) . ?
Fe1 C10 2.0433(14) . ?
Fe1 C13 2.0439(15) . ?
Fe1 C11 2.0453(15) . ?
Fe1 C12 2.0473(16) . ?
Fe1 C18 2.0526(15) . ?
Fe1 C15 2.0555(16) . ?
Fe1 C14 2.0596(16) . ?
O7 C36 1.4232(17) . ?
O7 C35 1.4335(16) . ?
O8 C38 1.3714(17) . ?
O8 C37 1.4274(17) . ?
O3 C24 1.3740(18) . ?
O3 C23 1.4258(18) . ?
O10 C45 1.4278(18) . ?
O10 C46 1.4359(18) . ?
O9 C43 1.3766(17) . ?
O9 C44 1.4383(17) . ?
O2 C22 1.4281(18) . ?
O2 C21 1.4306(18) . ?
O6 C34 1.4197(18) . ?
O6 C33 1.4203(18) . ?
O1 C20 1.4191(18) . ?
O1 C47 1.421(2) . ?
O5 C31 1.4207(19) . ?
O5 C32 1.4234(19) . ?
O4 C29 1.3648(18) . ?
O4 C30 1.4344(18) . ?
N1 C8 1.5028(17) . ?
N1 C7 1.5035(18) . ?
C9 C13 1.425(2) . ?
C9 C10 1.433(2) . ?
C9 C8 1.489(2) . ?
C6 C1 1.390(2) . ?
C6 C5 1.393(2) . ?
C38 C39 1.388(2) . ?
C38 C43 1.405(2) . ?
C36 C37 1.5097(19) . ?
C43 C42 1.385(2) . ?
C17 C18 1.423(2) . ?
C17 C16 1.428(2) . ?
C42 C41 1.392(2) . ?
C1 C2 1.391(2) . ?
C1 C7 1.506(2) . ?
C29 C28 1.384(2) . ?
C29 C24 1.405(2) . ?
C39 C40 1.397(2) . ?
C14 C18 1.421(2) . ?
C14 C15 1.422(2) . ?
C35 C34 1.500(2) . ?
C10 C11 1.420(2) . ?
C24 C25 1.384(2) . ?
C4 C5 1.389(2) . ?
C4 C3 1.395(2) . ?
C4 C19 1.512(2) . ?
C33 C32 1.503(2) . ?
C16 C15 1.422(2) . ?
C13 C12 1.418(2) . ?
C40 C41 1.378(2) . ?
C44 C45 1.499(2) . ?
C20 C21 1.491(2) . ?
C11 C12 1.418(2) . ?
C23 C22 1.498(2) . ?
C28 C27 1.396(2) . ?
C2 C3 1.386(2) . ?
C31 C30 1.505(2) . ?
C47 C46 1.496(2) . ?
C25 C26 1.394(3) . ?
C27 C26 1.370(3) . ?
F1 P1 1.6044(10) . ?
P1 F5 1.5975(9) . ?
P1 F6 1.5994(10) . ?
P1 F2 1.6005(10) . ?
P1 F3 1.6029(9) . ?
P1 F4 1.6063(10) . ?
